data_2201331
loop_
_publ_author_name
'Ray J. Butcher'
'Yilma Gultneh'
'A. Raza Khan'

_publ_section_title
;
 Bis(2-pyridylmethyl)ammonium perchlorate
;
_journal_issue 8
_journal_name_full 'Acta Crystallographica Section E'
_journal_page_first o858
_journal_page_last o859
_journal_paper_doi 10.1107/S1600536802012527
_journal_volume 58
_journal_year 2002
_chemical_formula_iupac 'C12 H14 N3 1+, Cl1 O4 1-'
_chemical_formula_moiety 'C12 H14 N3 1+, Cl1 O4 1-'
_chemical_formula_sum 'C12 H14 Cl N3 O4'
_chemical_formula_weight 299.71
_chemical_name_systematic
;
bis(2-pyridylmethyl)ammonium perchlorate
;
_space_group_IT_number 61
_symmetry_cell_setting orthorhombic
_symmetry_space_group_name_Hall '-P 2ac 2ab'
_symmetry_space_group_name_H-M 'P b c a'
_atom_sites_solution_hydrogens geom
_atom_sites_solution_primary direct
_atom_sites_solution_secondary difmap
_audit_creation_method SHELXL-97
_cell_angle_alpha 90.00
_cell_angle_beta 90.00
_cell_angle_gamma 90.00
_cell_formula_units_Z 8
_cell_length_a 11.3201(18)
_cell_length_b 14.422(2)
_cell_length_c 17.073(3)
_cell_measurement_reflns_used 26
_cell_measurement_temperature 293(2)
_cell_measurement_theta_max 13.02
_cell_measurement_theta_min 11.56
_cell_volume 2787.3(8)
_computing_cell_refinement XSCANS
_computing_data_collection 'XSCANS (Siemens, 1994)'
_computing_data_reduction 'SHELXTL (Sheldrick, 1997)'
_computing_molecular_graphics SHELXTL
_computing_publication_material SHELXTL
_computing_structure_refinement SHELXTL
_computing_structure_solution SHELXTL
_diffrn_ambient_temperature 293(2)
_diffrn_measured_fraction_theta_full 0.999
_diffrn_measured_fraction_theta_max 0.999
_diffrn_measurement_device_type 'Siemens P4S'
_diffrn_measurement_method 2\q/\w
_diffrn_radiation_monochromator graphite
_diffrn_radiation_source 'fine-focus sealed tube'
_diffrn_radiation_type MoK\a
_diffrn_radiation_wavelength 0.71073
_diffrn_reflns_av_R_equivalents 0.0000
_diffrn_reflns_av_sigmaI/netI 0.0380
_diffrn_reflns_limit_h_max 0
_diffrn_reflns_limit_h_min -13
_diffrn_reflns_limit_k_max 0
_diffrn_reflns_limit_k_min -17
_diffrn_reflns_limit_l_max 0
_diffrn_reflns_limit_l_min -20
_diffrn_reflns_number 2448
_diffrn_reflns_theta_full 25.00
_diffrn_reflns_theta_max 25.00
_diffrn_reflns_theta_min 2.58
_diffrn_standards_decay_% 0.97
_diffrn_standards_interval_count 97
_diffrn_standards_number 3
_exptl_absorpt_coefficient_mu 0.291
_exptl_absorpt_correction_T_max 0.971
_exptl_absorpt_correction_T_min 0.728
_exptl_absorpt_correction_type refdelf
_exptl_absorpt_process_details '(SHELXTL; Sheldrick, 1997)'
_exptl_crystal_colour 'pale yellow'
_exptl_crystal_density_diffrn 1.428
_exptl_crystal_density_method 'not measured'
_exptl_crystal_description plate
_exptl_crystal_F_000 1248
_exptl_crystal_size_max 0.84
_exptl_crystal_size_mid 0.56
_exptl_crystal_size_min 0.10
_refine_diff_density_max 0.242
_refine_diff_density_min -0.267
_refine_ls_extinction_method none
_refine_ls_goodness_of_fit_ref 1.033
_refine_ls_hydrogen_treatment constr
_refine_ls_matrix_type full
_refine_ls_number_parameters 250
_refine_ls_number_reflns 2448
_refine_ls_number_restraints 58
_refine_ls_restrained_S_all 1.048
_refine_ls_R_factor_all 0.0871
_refine_ls_R_factor_gt 0.0554
_refine_ls_shift/su_max 0.001
_refine_ls_shift/su_mean 0.000
_refine_ls_structure_factor_coef Fsqd
_refine_ls_weighting_details 'calc w = 1/[\s^2^(Fo^2^)+(0.065P)^2^+2.1051P] where P = (Fo^2^+2Fc^2^)/3'
_refine_ls_weighting_scheme calc
_refine_ls_wR_factor_gt 0.1358
_refine_ls_wR_factor_ref 0.1559
_reflns_number_gt 1676
_reflns_number_total 2448
_reflns_threshold_expression I>2\s(I)
_cod_data_source_file cf6188.cif
_cod_data_source_block I
_cod_depositor_comments
;
The following automatic conversions were performed:
'_symmetry_cell_setting' value 'Orthorhombic' changed to 'orthorhombic'
according to '/home/saulius/struct/CIF-dictionaries/cif_core.dic'
dictionary named 'cif_core.dic' version 2.4.1 from 2010-06-29.

Automatic conversion script
Id: cif_fix_enum 1527 2010-12-29 10:47:43Z saulius 

The following automatic conversions were performed:

'_symmetry_cell_setting' value 'Orthorhombic' changed to
'orthorhombic' according to
/home/saulius/struct/CIF-dictionaries/cif_core.dic dictionary named
'cif_core.dic' version 2.4.1 from 2010-06-29.

Automatic conversion script
Id: cif_fix_values 1715 2011-07-08 13:25:40Z adriana 
;
_cod_original_cell_volume 2787.3(7)
_cod_database_code 2201331
_cod_database_fobs_code 2201331

loop_
_symmetry_equiv_pos_as_xyz
'x, y, z'
'-x+1/2, -y, z+1/2'
'-x, y+1/2, -z+1/2'
'x+1/2, -y+1/2, -z'
'-x, -y, -z'
'x-1/2, y, -z-1/2'
'x, -y-1/2, z-1/2'
'-x-1/2, y-1/2, z'

loop_
_atom_site_label
_atom_site_fract_x
_atom_site_fract_y
_atom_site_fract_z
_atom_site_U_iso_or_equiv
_atom_site_adp_type
_atom_site_calc_flag
_atom_site_refinement_flags
_atom_site_occupancy
_atom_site_disorder_assembly
_atom_site_disorder_group
_atom_site_type_symbol
Cl 0.38743(7) 0.11220(6) 0.08135(5) 0.0592(3) Uani d D 1 . . Cl
O1A 0.4293(8) 0.1513(6) 0.0094(3) 0.085(3) Uani d PDU 0.47 A 1 O
O2A 0.3456(7) 0.1850(5) 0.1313(5) 0.095(3) Uani d PDU 0.47 B 1 O
O3A 0.2926(5) 0.0494(5) 0.0651(5) 0.066(2) Uani d PD 0.47 C 1 O
O4A 0.4814(6) 0.0637(6) 0.1193(5) 0.130(9) Uani d PD 0.47 D 1 O
O1B 0.3085(7) 0.1575(8) 0.1347(6) 0.101(6) Uani d PD 0.29 E 2 O
O2B 0.3281(8) 0.0355(7) 0.0455(8) 0.080(5) Uani d PD 0.29 D 2 O
O3B 0.4236(13) 0.1766(7) 0.0222(6) 0.104(6) Uani d PD 0.29 D 2 O
O4B 0.4888(8) 0.0796(9) 0.1231(7) 0.056(4) Uani d PDU 0.29 D 2 O
O1C 0.3846(18) 0.1955(7) 0.1269(9) 0.100(10) Uiso d PD 0.14 D 3 O
O2C 0.4892(10) 0.0588(12) 0.1024(11) 0.066(10) Uiso d PD 0.14 D 3 O
O3C 0.2829(10) 0.0592(12) 0.0962(10) 0.083(10) Uiso d PD 0.14 D 3 O
O4C 0.3930(15) 0.1353(13) -0.0001(3) 0.056(6) Uiso d PD 0.14 D 3 O
O1D 0.4179(19) 0.2072(4) 0.0950(12) 0.097(11) Uiso d PD 0.10 D 4 O
O2D 0.4198(18) 0.0870(14) 0.0031(4) 0.060(7) Uiso d PD 0.10 D 4 O
O3D 0.4493(17) 0.0544(11) 0.1358(8) 0.041(7) Uiso d PD 0.10 D 4 O
O4D 0.2628(4) 0.1002(16) 0.0914(12) 0.16(2) Uiso d PD 0.10 D 4 O
N 0.2353(2) 0.35208(19) 0.07550(13) 0.0523(7) Uani d . 1 . . N
H1N 0.2552 0.4122 0.0809 0.063 Uiso calc R 1 . . H
H2N 0.2977 0.3179 0.0908 0.063 Uiso calc R 1 . . H
N1A 0.4140(3) 0.3867(2) -0.02112(16) 0.0605(8) Uani d . 1 . . N
N1B 0.2690(2) 0.3938(2) 0.22490(16) 0.0611(8) Uani d . 1 . . N
C1A 0.5074(4) 0.4094(2) -0.0653(2) 0.0693(10) Uani d . 1 . . C
H1AA 0.5759 0.4285 -0.0399 0.083 Uiso calc R 1 . . H
C2A 0.5084(4) 0.4063(3) -0.1443(3) 0.0792(12) Uani d . 1 . . C
H2AA 0.5754 0.4232 -0.1724 0.095 Uiso calc R 1 . . H
C3A 0.4074(5) 0.3774(3) -0.1824(2) 0.0863(14) Uani d . 1 . . C
H3AA 0.4051 0.3744 -0.2368 0.104 Uiso calc R 1 . . H
C4A 0.3095(4) 0.3529(3) -0.1386(2) 0.0707(11) Uani d . 1 . . C
H4AA 0.2404 0.3330 -0.1628 0.085 Uiso calc R 1 . . H
C5A 0.3166(3) 0.3585(2) -0.05823(19) 0.0547(8) Uani d . 1 . . C
C6A 0.2128(3) 0.3336(3) -0.00790(19) 0.0702(11) Uani d . 1 . . C
H6AA 0.1445 0.3690 -0.0247 0.084 Uiso calc R 1 . . H
H6AB 0.1947 0.2683 -0.0147 0.084 Uiso calc R 1 . . H
C1B 0.2940(4) 0.4151(3) 0.2995(2) 0.0710(11) Uani d . 1 . . C
H1BA 0.3670 0.4418 0.3102 0.085 Uiso calc R 1 . . H
C2B 0.2187(4) 0.4000(3) 0.3608(2) 0.0729(11) Uani d . 1 . . C
H2BA 0.2399 0.4168 0.4115 0.088 Uiso calc R 1 . . H
C3B 0.1119(4) 0.3598(3) 0.3461(2) 0.0725(11) Uani d . 1 . . C
H3BA 0.0590 0.3486 0.3867 0.087 Uiso calc R 1 . . H
C4B 0.0839(3) 0.3361(3) 0.2706(2) 0.0635(10) Uani d . 1 . . C
H4BA 0.0119 0.3081 0.2591 0.076 Uiso calc R 1 . . H
C5B 0.1643(3) 0.3546(2) 0.21190(18) 0.0511(8) Uani d . 1 . . C
C6B 0.1354(3) 0.3320(3) 0.12818(19) 0.0640(10) Uani d . 1 . . C
H6BA 0.1149 0.2669 0.1241 0.077 Uiso calc R 1 . . H
H6BB 0.0673 0.3680 0.1119 0.077 Uiso calc R 1 . . H

loop_
_atom_site_aniso_label
_atom_site_aniso_U_11
_atom_site_aniso_U_22
_atom_site_aniso_U_33
_atom_site_aniso_U_12
_atom_site_aniso_U_13
_atom_site_aniso_U_23
Cl 0.0588(5) 0.0616(5) 0.0571(5) 0.0029(4) -0.0055(4) 0.0037(4)
O1A 0.071(5) 0.115(7) 0.070(5) -0.044(5) -0.010(4) 0.025(4)
O2A 0.155(8) 0.058(4) 0.073(5) 0.029(5) -0.028(5) -0.018(3)
O3A 0.038(3) 0.064(5) 0.096(7) -0.007(3) 0.019(4) 0.000(4)
O4A 0.069(9) 0.213(18) 0.109(11) 0.047(8) -0.005(8) 0.050(9)
O1B 0.045(5) 0.140(14) 0.119(11) 0.026(7) -0.008(6) -0.065(10)
O2B 0.094(11) 0.069(7) 0.078(8) -0.021(8) 0.005(8) -0.021(6)
O3B 0.130(14) 0.060(7) 0.123(13) -0.012(8) -0.007(11) 0.048(8)
O4B 0.049(8) 0.069(7) 0.051(7) 0.013(6) 0.003(6) 0.007(6)
N 0.0535(15) 0.0570(15) 0.0464(14) -0.0047(13) -0.0030(12) -0.0015(12)
N1A 0.0644(18) 0.0656(18) 0.0516(16) -0.0069(15) 0.0017(14) -0.0036(14)
N1B 0.0536(17) 0.0740(19) 0.0558(16) -0.0035(15) -0.0041(13) -0.0099(14)
C1A 0.071(2) 0.063(2) 0.074(3) -0.0033(19) 0.015(2) -0.0041(19)
C2A 0.100(3) 0.067(3) 0.071(3) 0.007(2) 0.026(3) 0.007(2)
C3A 0.139(4) 0.076(3) 0.044(2) 0.021(3) 0.019(3) 0.0066(19)
C4A 0.099(3) 0.070(2) 0.0428(19) -0.001(2) -0.007(2) 0.0003(17)
C5A 0.068(2) 0.0519(18) 0.0438(17) 0.0012(17) -0.0023(16) -0.0013(14)
C6A 0.070(2) 0.095(3) 0.0457(19) -0.018(2) -0.0086(17) -0.0031(19)
C1B 0.070(2) 0.075(2) 0.068(2) 0.006(2) -0.018(2) -0.015(2)
C2B 0.098(3) 0.073(2) 0.048(2) 0.027(2) -0.009(2) -0.0081(18)
C3B 0.081(3) 0.080(3) 0.057(2) 0.016(2) 0.010(2) 0.004(2)
C4B 0.060(2) 0.071(2) 0.059(2) 0.0053(18) 0.0058(17) 0.0081(18)
C5B 0.0487(18) 0.0545(18) 0.0501(19) 0.0049(16) -0.0036(15) 0.0014(15)
C6B 0.055(2) 0.085(3) 0.053(2) -0.0198(19) -0.0002(16) -0.0017(18)

loop_
_atom_type_symbol
_atom_type_description
_atom_type_scat_dispersion_real
_atom_type_scat_dispersion_imag
_atom_type_scat_source
C C 0.0033 0.0016 'International Tables Vol C Tables 4.2.6.8 and 6.1.1.4'
H H 0.0000 0.0000 'International Tables Vol C Tables 4.2.6.8 and 6.1.1.4'
N N 0.0061 0.0033 'International Tables Vol C Tables 4.2.6.8 and 6.1.1.4'
O O 0.0106 0.0060 'International Tables Vol C Tables 4.2.6.8 and 6.1.1.4'
Cl Cl 0.1484 0.1585 'International Tables Vol C Tables 4.2.6.8 and 6.1.1.4'

loop_
_geom_angle_atom_site_label_1
_geom_angle_atom_site_label_2
_geom_angle_atom_site_label_3
_geom_angle
O1A Cl O2A 109.44(9)
O1A Cl O3A 109.34(9)
O1A Cl O4A 109.57(9)
O2A Cl O3A 109.33(9)
O2A Cl O4A 109.58(9)
O3A Cl O4A 109.66(9)
O1B Cl O2B 109.34(9)
O1B Cl O3B 109.33(9)
O1B Cl O4B 109.54(9)
O2B Cl O3B 109.44(9)
O2B Cl O4B 109.63(9)
O3B Cl O4B 109.58(9)
O1C Cl O2C 109.46(9)
O1C Cl O3C 109.47(9)
O1C Cl O4C 109.45(9)
O2C Cl O3C 109.49(9)
O2C Cl O4C 109.47(9)
O3C Cl O4C 109.49(9)
O1D Cl O2D 109.48(9)
O1D Cl O3D 109.48(9)
O1D Cl O4D 109.50(9)
O2D Cl O3D 109.44(9)
O2D Cl O4D 109.46(9)
O3D Cl O4D 109.47(9)
C6A N C6B 114.9(3)
C6A N H1N 108.5
C6B N H1N 108.5
C6A N H2N 108.5
C6B N H2N 108.5
H1N N H2N 107.5
C5A N1A C1A 117.3(3)
C5B N1B C1B 116.3(3)
N1A C1A C2A 124.1(4)
N1A C1A H1AA 117.9
C2A C1A H1AA 117.9
C1A C2A C3A 118.3(4)
C1A C2A H2AA 120.9
C3A C2A H2AA 120.9
C2A C3A C4A 119.1(4)
C2A C3A H3AA 120.4
C4A C3A H3AA 120.4
C5A C4A C3A 118.5(4)
C5A C4A H4AA 120.7
C3A C4A H4AA 120.7
N1A C5A C4A 122.6(3)
N1A C5A C6A 116.6(3)
C4A C5A C6A 120.7(3)
N C6A C5A 112.0(3)
N C6A H6AA 109.2
C5A C6A H6AA 109.2
N C6A H6AB 109.2
C5A C6A H6AB 109.2
H6AA C6A H6AB 107.9
N1B C1B C2B 124.0(4)
N1B C1B H1BA 118.0
C2B C1B H1BA 118.0
C3B C2B C1B 118.6(3)
C3B C2B H2BA 120.7
C1B C2B H2BA 120.7
C2B C3B C4B 119.0(4)
C2B C3B H3BA 120.5
C4B C3B H3BA 120.5
C3B C4B C5B 118.8(4)
C3B C4B H4BA 120.6
C5B C4B H4BA 120.6
N1B C5B C4B 123.3(3)
N1B C5B C6B 116.4(3)
C4B C5B C6B 120.3(3)
N C6B C5B 111.7(3)
N C6B H6BA 109.3
C5B C6B H6BA 109.3
N C6B H6BB 109.3
C5B C6B H6BB 109.3
H6BA C6B H6BB 107.9

loop_
_geom_bond_atom_site_label_1
_geom_bond_atom_site_label_2
_geom_bond_site_symmetry_2
_geom_bond_distance
_geom_bond_publ_flag
Cl O1A . 1.432(2) ?
Cl O2A . 1.433(2) ?
Cl O3A . 1.432(2) ?
Cl O4A . 1.429(2) ?
Cl O1B . 1.433(2) ?
Cl O2B . 1.431(2) ?
Cl O3B . 1.432(2) ?
Cl O4B . 1.430(2) ?
Cl O1C . 1.432(2) ?
Cl O2C . 1.431(2) ?
Cl O3C . 1.431(2) ?
Cl O4C . 1.432(2) ?
Cl O1D . 1.431(2) ?
Cl O2D . 1.432(2) ?
Cl O3D . 1.432(2) ?
Cl O4D . 1.431(2) ?
N C6A . 1.471(4) ?
N C6B . 1.474(4) ?
N H1N . 0.900 ?
N H2N . 0.900 ?
N1A C5A . 1.335(4) ?
N1A C1A . 1.340(4) ?
N1B C5B . 1.332(4) ?
N1B C1B . 1.340(4) ?
C1A C2A . 1.350(6) ?
C1A H1AA . 0.930 ?
C2A C3A . 1.380(6) ?
C2A H2AA . 0.930 ?
C3A C4A . 1.383(6) ?
C3A H3AA . 0.930 ?
C4A C5A . 1.376(5) ?
C4A H4AA . 0.930 ?
C5A C6A . 1.500(5) ?
C6A H6AA . 0.970 ?
C6A H6AB . 0.970 ?
C1B C2B . 1.368(5) ?
C1B H1BA . 0.930 ?
C2B C3B . 1.364(5) ?
C2B H2BA . 0.930 ?
C3B C4B . 1.371(5) ?
C3B H3BA . 0.930 ?
C4B C5B . 1.380(4) ?
C4B H4BA . 0.930 ?
C5B C6B . 1.502(4) ?
C6B H6BA . 0.970 ?
C6B H6BB . 0.970 ?

loop_
_geom_hbond_atom_site_label_D
_geom_hbond_atom_site_label_H
_geom_hbond_atom_site_label_A
_geom_hbond_site_symmetry_A
_geom_hbond_distance_DH
_geom_hbond_distance_HA
_geom_hbond_distance_DA
_geom_hbond_angle_DHA
N H1N O3C 8_665 0.90 2.18 3.015(17) 154
N H1N O2B 8_665 0.90 2.10 2.789(10) 132
N H1N O3A 8_665 0.90 2.07 2.869(7) 147
N H2N O1C . 0.90 2.11 2.953(18) 155
N H2N O1D . 0.90 2.10 2.958(19) 159
N H2N O2A . 0.90 2.11 2.875(9) 143
N H2N O1B . 0.90 2.43 3.095(13) 130

loop_
_geom_torsion_atom_site_label_1
_geom_torsion_atom_site_label_2
_geom_torsion_atom_site_label_3
_geom_torsion_atom_site_label_4
_geom_torsion
C5A N1A C1A C2A 0.7(6)
N1A C1A C2A C3A -0.5(6)
C1A C2A C3A C4A 0.0(6)
C2A C3A C4A C5A 0.1(6)
C1A N1A C5A C4A -0.5(5)
C1A N1A C5A C6A -179.9(3)
C3A C4A C5A N1A 0.1(6)
C3A C4A C5A C6A 179.5(4)
C6B N C6A C5A 178.1(3)
N1A C5A C6A N 4.4(5)
C4A C5A C6A N -175.0(3)
C5B N1B C1B C2B -0.8(6)
N1B C1B C2B C3B 0.8(6)
C1B C2B C3B C4B -0.1(6)
C2B C3B C4B C5B -0.6(6)
C1B N1B C5B C4B 0.1(5)
C1B N1B C5B C6B 179.1(3)
C3B C4B C5B N1B 0.6(5)
C3B C4B C5B C6B -178.3(3)
C6A N C6B C5B -178.7(3)
N1B C5B C6B N 4.3(5)
C4B C5B C6B N -176.7(3)
